data_2023482
loop_
_publ_author_name
'Jiang, Christina Yu'
'Staples, Richard J.'
'Biros, Shannon M.'

_publ_section_title
;
 Crystal structure of a
 bis-4-aza-tetra-cyclo[5.3.2.0<sup>2,6</sup>.0<sup>8,10</sup>]dodec-11-ene-3,5-dione
 compound.
;
_journal_coeditor_code NY2012
_journal_issue 'Pt 5'
_journal_name_full 'Acta crystallographica. Section E, Crystallographic communications'
_journal_page_first 425
_journal_page_last 428
_journal_paper_doi 10.1107/S2056989025003500
_journal_volume 81
_journal_year 2025
_chemical_formula_iupac 'C30 H28 N2 O4'
_chemical_formula_moiety 'C30 H28 N2 O4'
_chemical_formula_sum 'C30 H28 N2 O4'
_chemical_formula_weight 480.54
_chemical_name_systematic
4-({3-[(3,5-Dioxo-4-azatetracyclo[5.3.2.0^2,6^.0^8,10^]dodec-11-en-4-yl)methyl]phenyl}methyl)-4-azatetracyclo[5.3.2.0^2,6^.0^8,10^]dodec-11-ene-3,5-dione
_space_group_crystal_system orthorhombic
_space_group_IT_number 61
_space_group_name_Hall '-P 2ac 2ab'
_space_group_name_H-M_alt 'P b c a'
_atom_sites_solution_hydrogens geom
_audit_creation_method
;
Olex2 1.5
(compiled 2024.01.12 svn.r2f8d729c for OlexSys, GUI svn.r6928)
;
_cell_angle_alpha 90
_cell_angle_beta 90
_cell_angle_gamma 90
_cell_formula_units_Z 8
_cell_length_a 11.26039(13)
_cell_length_b 12.26667(15)
_cell_length_c 33.0963(3)
_cell_measurement_reflns_used 15558
_cell_measurement_temperature 99.99(10)
_cell_measurement_theta_max 79.2210
_cell_measurement_theta_min 2.6620
_cell_volume 4571.51(9)
_computing_cell_refinement
;
CrysAlisPro 1.171.43.104a (Rigaku OD, 2024)
;
_computing_data_collection
;
CrysAlisPro 1.171.43.104a (Rigaku OD, 2024)
;
_computing_data_reduction
;
CrysAlisPro 1.171.43.104a (Rigaku OD, 2024)
;
_computing_molecular_graphics
;
CrystalMaker (Palmer, 2007)
;
_computing_publication_material
;
Olex2 1.5 (Dolomanov <i>et al.</i>,  2009; Bourhis <i>et al.</i>,
2015)
;
_computing_structure_refinement
;
<i>SHELXL2019/2</i> (Sheldrick, 2015b)
;
_computing_structure_solution
;
<i>SHELXT</i>  (Sheldrick, 2015a)
;
_diffrn_ambient_temperature 99.99(10)
_diffrn_detector 'Hybrid Pixel Array Detector'
_diffrn_detector_area_resol_mean 10.0000
_diffrn_measured_fraction_theta_full 0.999
_diffrn_measured_fraction_theta_max 0.990
_diffrn_measurement_device 'four-circle diffractometer'
_diffrn_measurement_device_type 'XtaLAB Synergy, Dualflex, HyPix'
_diffrn_measurement_method '\w scans'
_diffrn_radiation_monochromator mirror
_diffrn_radiation_probe x-ray
_diffrn_radiation_type 'Cu K\a'
_diffrn_radiation_wavelength 1.54184
_diffrn_reflns_av_R_equivalents 0.0447
_diffrn_reflns_av_unetI/netI 0.0371
_diffrn_reflns_limit_h_max 14
_diffrn_reflns_limit_h_min -14
_diffrn_reflns_limit_k_max 15
_diffrn_reflns_limit_k_min -15
_diffrn_reflns_limit_l_max 42
_diffrn_reflns_limit_l_min -27
_diffrn_reflns_number 32235
_diffrn_reflns_theta_full 67.684
_diffrn_reflns_theta_max 80.028
_diffrn_reflns_theta_min 2.670
_diffrn_source 'micro-focus sealed X-ray tube'
_exptl_absorpt_coefficient_mu 0.749
_exptl_absorpt_correction_T_max 1.000
_exptl_absorpt_correction_T_min 0.824
_exptl_absorpt_correction_type gaussian
_exptl_absorpt_process_details
;
(CrysAlisPro; Rigaku OD, 2024)
;
_exptl_crystal_colour colourless
_exptl_crystal_density_diffrn 1.396
_exptl_crystal_description needle
_exptl_crystal_F_000 2032
_exptl_crystal_size_max 0.219
_exptl_crystal_size_mid 0.103
_exptl_crystal_size_min 0.037
_refine_diff_density_max 0.298
_refine_diff_density_min -0.206
_refine_ls_extinction_method none
_refine_ls_goodness_of_fit_ref 1.070
_refine_ls_hydrogen_treatment constr
_refine_ls_matrix_type full
_refine_ls_number_parameters 325
_refine_ls_number_reflns 4946
_refine_ls_number_restraints 0
_refine_ls_restrained_S_all 1.070
_refine_ls_R_factor_all 0.0467
_refine_ls_R_factor_gt 0.0412
_refine_ls_shift/su_max 0.000
_refine_ls_shift/su_mean 0.000
_refine_ls_structure_factor_coef Fsqd
_refine_ls_weighting_details 'w=1/[\s^2^(Fo^2^)+(0.0560P)^2^+1.9036P] where P=(Fo^2^+2Fc^2^)/3'
_refine_ls_weighting_scheme calc
_refine_ls_wR_factor_gt 0.1124
_refine_ls_wR_factor_ref 0.1171
_reflns_number_gt 4324
_reflns_number_total 4946
_reflns_threshold_expression 'I > 2\s(I)'
_cod_data_source_file ny2012.cif
_cod_data_source_block I
_cod_depositor_comments 'Adding full bibliography for 2023482.cif.'
_cod_database_code 2023482
_shelx_space_group_comment
;
The symmetry employed for this shelxl refinement is uniquely defined
by the following loop, which should always be used as a source of
symmetry information in preference to the above space-group names.
They are only intended as comments.
;

loop_
_space_group_symop_operation_xyz
'x, y, z'
'-x+1/2, -y, z+1/2'
'-x, y+1/2, -z+1/2'
'x+1/2, -y+1/2, -z'
'-x, -y, -z'
'x-1/2, y, -z-1/2'
'x, -y-1/2, z-1/2'
'-x-1/2, y-1/2, z'

loop_
_atom_site_type_symbol
_atom_site_label
_atom_site_fract_x
_atom_site_fract_y
_atom_site_fract_z
_atom_site_U_iso_or_equiv
_atom_site_adp_type
_atom_site_calc_flag
_atom_site_occupancy
_atom_site_disorder_assembly
_atom_site_disorder_group
O O1 0.65542(9) 0.22161(9) 0.35506(3) 0.0280(2) Uani d 1 . .
O O2 0.64114(9) 0.24129(8) 0.49249(3) 0.0270(2) Uani d 1 . .
N N1 0.66306(10) 0.25121(9) 0.42358(3) 0.0214(2) Uani d 1 . .
C C1 0.62872(12) 0.19453(11) 0.38916(4) 0.0214(3) Uani d 1 . .
C C2 0.62238(12) 0.20430(11) 0.45908(4) 0.0213(3) Uani d 1 . .
C C3 0.55555(12) 0.09689(11) 0.40195(4) 0.0209(3) Uani d 1 . .
H H3 0.595702 0.028144 0.393166 0.025 Uiso calc 1 . .
C C4 0.55262(12) 0.10284(10) 0.44859(4) 0.0203(3) Uani d 1 . .
H H4 0.592615 0.037261 0.460293 0.024 Uiso calc 1 . .
C C5 0.42197(12) 0.10868(11) 0.46364(4) 0.0219(3) Uani d 1 . .
H H5 0.417830 0.115687 0.493710 0.026 Uiso calc 1 . .
C C6 0.36415(12) 0.20413(11) 0.44290(4) 0.0239(3) Uani d 1 . .
H H6 0.328886 0.262805 0.457289 0.029 Uiso calc 1 . .
C C7 0.36653(12) 0.19948(11) 0.40267(4) 0.0248(3) Uani d 1 . .
H H7 0.333527 0.254937 0.386074 0.030 Uiso calc 1 . .
C C8 0.42562(12) 0.09943(11) 0.38556(4) 0.0228(3) Uani d 1 . .
H H8 0.423454 0.098893 0.355357 0.027 Uiso calc 1 . .
C C9 0.36814(12) -0.00344(11) 0.40349(4) 0.0243(3) Uani d 1 . .
H H9 0.390834 -0.074758 0.391057 0.029 Uiso calc 1 . .
C C10 0.36600(12) 0.00170(11) 0.44909(4) 0.0236(3) Uani d 1 . .
H H10 0.387699 -0.066222 0.464081 0.028 Uiso calc 1 . .
C C11 0.25107(13) 0.00056(12) 0.42566(4) 0.0274(3) Uani d 1 . .
H H11A 0.204812 0.069108 0.424354 0.033 Uiso calc 1 . .
H H11B 0.202722 -0.066814 0.426447 0.033 Uiso calc 1 . .
C C12 0.73641(12) 0.34996(11) 0.42292(4) 0.0240(3) Uani d 1 . .
H H12A 0.785149 0.350056 0.398026 0.029 Uiso calc 1 . .
H H12B 0.791177 0.348634 0.446316 0.029 Uiso calc 1 . .
C C13 0.66361(12) 0.45373(11) 0.42439(4) 0.0223(3) Uani d 1 . .
C C14 0.61529(12) 0.49699(11) 0.38902(4) 0.0226(3) Uani d 1 . .
H H14 0.628213 0.460844 0.364018 0.027 Uiso calc 1 . .
C C15 0.54809(12) 0.59283(11) 0.38990(4) 0.0227(3) Uani d 1 . .
C C16 0.53009(13) 0.64554(12) 0.42667(4) 0.0263(3) Uani d 1 . .
H H16 0.485926 0.711479 0.427569 0.032 Uiso calc 1 . .
C C17 0.57654(14) 0.60192(12) 0.46204(4) 0.0294(3) Uani d 1 . .
H H17 0.562699 0.637477 0.487103 0.035 Uiso calc 1 . .
C C18 0.64301(13) 0.50677(12) 0.46097(4) 0.0263(3) Uani d 1 . .
H H18 0.674638 0.477605 0.485287 0.032 Uiso calc 1 . .
C C19 0.49046(12) 0.63590(11) 0.35169(4) 0.0243(3) Uani d 1 . .
H H19A 0.451709 0.574514 0.337436 0.029 Uiso calc 1 . .
H H19B 0.427710 0.688583 0.359291 0.029 Uiso calc 1 . .
O O1A 0.54311(10) 0.86502(8) 0.34502(3) 0.0302(2) Uani d 1 . .
O O2A 0.63097(10) 0.53584(8) 0.28983(3) 0.0315(2) Uani d 1 . .
N N1A 0.57312(10) 0.68934(9) 0.32389(3) 0.0214(2) Uani d 1 . .
C C1A 0.58996(12) 0.80106(11) 0.32221(4) 0.0219(3) Uani d 1 . .
C C2A 0.63556(12) 0.63386(11) 0.29434(4) 0.0229(3) Uani d 1 . .
C C3A 0.67160(12) 0.82669(11) 0.28732(4) 0.0214(3) Uani d 1 . .
H H3A 0.744287 0.865214 0.297186 0.026 Uiso calc 1 . .
C C4A 0.70497(12) 0.71488(11) 0.26934(4) 0.0215(3) Uani d 1 . .
H H4A 0.792121 0.701612 0.272446 0.026 Uiso calc 1 . .
C C5A 0.66956(13) 0.71028(11) 0.22382(4) 0.0238(3) Uani d 1 . .
H H5A 0.689249 0.638089 0.211481 0.029 Uiso calc 1 . .
C C6A 0.53899(13) 0.73366(12) 0.22192(4) 0.0258(3) Uani d 1 . .
H H6A 0.483456 0.684407 0.210359 0.031 Uiso calc 1 . .
C C7A 0.50724(13) 0.82896(12) 0.23773(4) 0.0260(3) Uani d 1 . .
H H7A 0.427000 0.852806 0.238485 0.031 Uiso calc 1 . .
C C8A 0.60774(13) 0.89626(11) 0.25435(4) 0.0239(3) Uani d 1 . .
H H8A 0.579303 0.967581 0.265335 0.029 Uiso calc 1 . .
C C9A 0.70274(13) 0.91170(12) 0.22165(4) 0.0265(3) Uani d 1 . .
H H9A 0.767960 0.964581 0.227680 0.032 Uiso calc 1 . .
C C10A 0.73880(13) 0.80335(12) 0.20376(4) 0.0262(3) Uani d 1 . .
H H10A 0.825524 0.791281 0.199034 0.031 Uiso calc 1 . .
C C11A 0.67816(15) 0.88829(12) 0.17785(4) 0.0301(3) Uani d 1 . .
H H11C 0.726822 0.926744 0.157413 0.036 Uiso calc 1 . .
H H11D 0.594763 0.874818 0.169802 0.036 Uiso calc 1 . .

loop_
_atom_site_aniso_label
_atom_site_aniso_U_11
_atom_site_aniso_U_22
_atom_site_aniso_U_33
_atom_site_aniso_U_12
_atom_site_aniso_U_13
_atom_site_aniso_U_23
O1 0.0300(5) 0.0369(6) 0.0171(4) -0.0039(4) 0.0019(4) 0.0026(4)
O2 0.0357(5) 0.0285(5) 0.0168(4) -0.0029(4) -0.0039(4) -0.0007(4)
N1 0.0236(5) 0.0237(5) 0.0169(5) -0.0009(4) -0.0013(4) 0.0019(4)
C1 0.0208(6) 0.0259(6) 0.0174(6) 0.0022(5) -0.0004(5) 0.0004(5)
C2 0.0234(6) 0.0227(6) 0.0178(6) 0.0024(5) -0.0014(5) 0.0023(5)
C3 0.0242(6) 0.0227(6) 0.0159(6) 0.0011(5) 0.0009(5) -0.0004(4)
C4 0.0252(6) 0.0207(6) 0.0151(5) 0.0014(5) -0.0009(5) 0.0017(4)
C5 0.0271(6) 0.0224(6) 0.0161(5) 0.0002(5) 0.0024(5) 0.0006(5)
C6 0.0245(6) 0.0217(6) 0.0256(7) 0.0019(5) 0.0029(5) -0.0011(5)
C7 0.0240(6) 0.0249(6) 0.0255(6) 0.0018(5) -0.0015(5) 0.0059(5)
C8 0.0258(6) 0.0278(7) 0.0149(5) -0.0008(5) -0.0005(5) 0.0005(5)
C9 0.0270(7) 0.0252(6) 0.0208(6) -0.0026(5) -0.0003(5) -0.0028(5)
C10 0.0268(7) 0.0241(6) 0.0197(6) -0.0016(5) 0.0011(5) 0.0024(5)
C11 0.0265(7) 0.0298(7) 0.0257(6) -0.0043(5) 0.0007(5) 0.0008(5)
C12 0.0240(6) 0.0249(7) 0.0230(6) -0.0027(5) -0.0015(5) 0.0025(5)
C13 0.0220(6) 0.0227(6) 0.0221(6) -0.0051(5) 0.0011(5) 0.0019(5)
C14 0.0256(6) 0.0243(6) 0.0179(6) -0.0035(5) 0.0021(5) 0.0003(5)
C15 0.0228(6) 0.0245(6) 0.0209(6) -0.0046(5) 0.0025(5) 0.0026(5)
C16 0.0272(7) 0.0242(7) 0.0275(7) -0.0023(5) 0.0035(5) -0.0022(5)
C17 0.0350(7) 0.0323(7) 0.0208(6) -0.0054(6) 0.0040(5) -0.0063(5)
C18 0.0300(7) 0.0296(7) 0.0192(6) -0.0061(6) -0.0006(5) 0.0013(5)
C19 0.0233(6) 0.0263(6) 0.0234(6) -0.0015(5) 0.0012(5) 0.0042(5)
O1A 0.0408(6) 0.0263(5) 0.0234(5) 0.0027(4) 0.0073(4) -0.0045(4)
O2A 0.0453(6) 0.0211(5) 0.0281(5) 0.0023(4) 0.0044(4) -0.0010(4)
N1A 0.0245(5) 0.0213(5) 0.0182(5) 0.0002(4) 0.0012(4) 0.0006(4)
C1A 0.0265(6) 0.0218(6) 0.0173(6) -0.0001(5) -0.0032(5) -0.0007(5)
C2A 0.0265(6) 0.0238(6) 0.0185(6) 0.0031(5) -0.0024(5) -0.0005(5)
C3A 0.0255(6) 0.0216(6) 0.0172(6) -0.0013(5) -0.0006(5) -0.0015(5)
C4A 0.0227(6) 0.0235(6) 0.0182(6) 0.0021(5) -0.0001(5) 0.0001(5)
C5A 0.0302(7) 0.0237(6) 0.0174(6) 0.0018(5) -0.0004(5) -0.0019(5)
C6A 0.0285(7) 0.0303(7) 0.0186(6) -0.0033(5) -0.0040(5) 0.0007(5)
C7A 0.0255(7) 0.0325(7) 0.0200(6) 0.0040(6) -0.0016(5) 0.0037(5)
C8A 0.0303(7) 0.0215(6) 0.0199(6) 0.0025(5) -0.0001(5) 0.0012(5)
C9A 0.0331(7) 0.0271(7) 0.0193(6) -0.0029(6) 0.0003(5) 0.0024(5)
C10A 0.0289(7) 0.0310(7) 0.0185(6) -0.0001(6) 0.0013(5) 0.0004(5)
C11A 0.0397(8) 0.0312(7) 0.0195(6) -0.0004(6) 0.0022(6) 0.0035(5)

loop_
_atom_type_symbol
_atom_type_description
_atom_type_scat_dispersion_real
_atom_type_scat_dispersion_imag
_atom_type_scat_source
C C 0.0181 0.0091 'International Tables Vol C Tables 4.2.6.8 and 6.1.1.4'
H H 0.0000 0.0000 'International Tables Vol C Tables 4.2.6.8 and 6.1.1.4'
N N 0.0311 0.0180 'International Tables Vol C Tables 4.2.6.8 and 6.1.1.4'
O O 0.0492 0.0322 'International Tables Vol C Tables 4.2.6.8 and 6.1.1.4'

loop_
_exptl_crystal_face_index_h
_exptl_crystal_face_index_k
_exptl_crystal_face_index_l
_exptl_crystal_face_perp_dist
-1 0 0 0.1175
1 0 0 0.1001
6 0 -12 0.0890
5 -1 16 0.0675
0 8 0 0.0346
0 -8 0 0.0019
0 0 21 0.0503
0 0 -21 0.0524
-6 0 -12 0.1003
-5 -1 14 0.0934

loop_
_geom_angle_atom_site_label_1
_geom_angle_atom_site_label_2
_geom_angle_atom_site_label_3
_geom_angle_site_symmetry_1
_geom_angle_site_symmetry_3
_geom_angle
_geom_angle_publ_flag
C1 N1 C12 . . 123.91(11) ?
C2 N1 C1 . . 113.28(11) ?
C2 N1 C12 . . 122.80(11) ?
O1 C1 N1 . . 123.80(13) ?
O1 C1 C3 . . 127.65(12) ?
N1 C1 C3 . . 108.55(10) ?
O2 C2 N1 . . 124.02(12) ?
O2 C2 C4 . . 127.39(12) ?
N1 C2 C4 . . 108.59(11) ?
C1 C3 H3 . . 109.9 ?
C1 C3 C4 . . 104.68(10) ?
C1 C3 C8 . . 113.41(10) ?
C4 C3 H3 . . 109.9 ?
C4 C3 C8 . . 109.03(10) ?
C8 C3 H3 . . 109.9 ?
C2 C4 C3 . . 104.89(10) ?
C2 C4 H4 . . 109.8 ?
C2 C4 C5 . . 112.34(10) ?
C3 C4 H4 . . 109.8 ?
C3 C4 C5 . . 110.02(10) ?
C5 C4 H4 . . 109.8 ?
C4 C5 H5 . . 111.5 ?
C6 C5 C4 . . 107.40(10) ?
C6 C5 H5 . . 111.5 ?
C6 C5 C10 . . 110.16(11) ?
C10 C5 C4 . . 104.41(10) ?
C10 C5 H5 . . 111.5 ?
C5 C6 H6 . . 122.8 ?
C7 C6 C5 . . 114.43(12) ?
C7 C6 H6 . . 122.8 ?
C6 C7 H7 . . 122.6 ?
C6 C7 C8 . . 114.78(12) ?
C8 C7 H7 . . 122.6 ?
C3 C8 H8 . . 111.7 ?
C7 C8 C3 . . 107.44(11) ?
C7 C8 H8 . . 111.7 ?
C7 C8 C9 . . 109.73(11) ?
C9 C8 C3 . . 104.14(10) ?
C9 C8 H8 . . 111.7 ?
C8 C9 H9 . . 116.8 ?
C10 C9 C8 . . 110.98(11) ?
C10 C9 H9 . . 116.8 ?
C11 C9 C8 . . 121.91(12) ?
C11 C9 H9 . . 116.8 ?
C11 C9 C10 . . 59.94(9) ?
C5 C10 H10 . . 117.2 ?
C9 C10 C5 . . 110.05(11) ?
C9 C10 H10 . . 117.2 ?
C11 C10 C5 . . 121.46(12) ?
C11 C10 C9 . . 59.99(9) ?
C11 C10 H10 . . 117.2 ?
C9 C11 H11A . . 117.8 ?
C9 C11 H11B . . 117.8 ?
C10 C11 C9 . . 60.07(9) ?
C10 C11 H11A . . 117.8 ?
C10 C11 H11B . . 117.8 ?
H11A C11 H11B . . 114.9 ?
N1 C12 H12A . . 109.0 ?
N1 C12 H12B . . 109.0 ?
N1 C12 C13 . . 112.89(11) ?
H12A C12 H12B . . 107.8 ?
C13 C12 H12A . . 109.0 ?
C13 C12 H12B . . 109.0 ?
C14 C13 C12 . . 120.23(12) ?
C18 C13 C12 . . 120.68(12) ?
C18 C13 C14 . . 119.09(13) ?
C13 C14 H14 . . 119.6 ?
C13 C14 C15 . . 120.87(12) ?
C15 C14 H14 . . 119.6 ?
C14 C15 C19 . . 120.48(12) ?
C16 C15 C14 . . 119.15(12) ?
C16 C15 C19 . . 120.31(13) ?
C15 C16 H16 . . 119.9 ?
C17 C16 C15 . . 120.18(14) ?
C17 C16 H16 . . 119.9 ?
C16 C17 H17 . . 119.8 ?
C18 C17 C16 . . 120.38(13) ?
C18 C17 H17 . . 119.8 ?
C13 C18 H18 . . 119.8 ?
C17 C18 C13 . . 120.32(13) ?
C17 C18 H18 . . 119.8 ?
C15 C19 H19A . . 108.7 ?
C15 C19 H19B . . 108.7 ?
H19A C19 H19B . . 107.6 ?
N1A C19 C15 . . 114.09(11) ?
N1A C19 H19A . . 108.7 ?
N1A C19 H19B . . 108.7 ?
C1A N1A C19 . . 123.74(11) ?
C2A N1A C19 . . 123.18(11) ?
C2A N1A C1A . . 112.90(11) ?
O1A C1A N1A . . 123.87(13) ?
O1A C1A C3A . . 127.44(12) ?
N1A C1A C3A . . 108.67(11) ?
O2A C2A N1A . . 123.57(13) ?
O2A C2A C4A . . 127.37(12) ?
N1A C2A C4A . . 109.05(11) ?
C1A C3A H3A . . 110.3 ?
C1A C3A C4A . . 104.98(10) ?
C1A C3A C8A . . 111.61(11) ?
C4A C3A H3A . . 110.3 ?
C4A C3A C8A . . 109.21(10) ?
C8A C3A H3A . . 110.3 ?
C2A C4A C3A . . 104.35(10) ?
C2A C4A H4A . . 110.1 ?
C2A C4A C5A . . 111.89(11) ?
C3A C4A H4A . . 110.1 ?
C3A C4A C5A . . 110.04(10) ?
C5A C4A H4A . . 110.1 ?
C4A C5A H5A . . 111.7 ?
C6A C5A C4A . . 106.52(11) ?
C6A C5A H5A . . 111.7 ?
C6A C5A C10A . . 109.76(11) ?
C10A C5A C4A . . 105.14(11) ?
C10A C5A H5A . . 111.7 ?
C5A C6A H6A . . 122.7 ?
C7A C6A C5A . . 114.54(13) ?
C7A C6A H6A . . 122.7 ?
C6A C7A H7A . . 122.5 ?
C6A C7A C8A . . 115.08(13) ?
C8A C7A H7A . . 122.5 ?
C3A C8A H8A . . 111.8 ?
C7A C8A C3A . . 107.58(11) ?
C7A C8A H8A . . 111.8 ?
C7A C8A C9A . . 109.53(11) ?
C9A C8A C3A . . 103.86(11) ?
C9A C8A H8A . . 111.8 ?
C8A C9A H9A . . 116.8 ?
C10A C9A C8A . . 110.82(11) ?
C10A C9A H9A . . 116.8 ?
C11A C9A C8A . . 121.91(13) ?
C11A C9A H9A . . 116.8 ?
C11A C9A C10A . . 60.24(9) ?
C5A C10A H10A . . 117.0 ?
C9A C10A C5A . . 110.41(11) ?
C9A C10A H10A . . 117.0 ?
C9A C10A C11A . . 59.65(9) ?
C11A C10A C5A . . 121.92(13) ?
C11A C10A H10A . . 117.0 ?
C9A C11A C10A . . 60.11(9) ?
C9A C11A H11C . . 117.8 ?
C9A C11A H11D . . 117.8 ?
C10A C11A H11C . . 117.8 ?
C10A C11A H11D . . 117.8 ?
H11C C11A H11D . . 114.9 ?

loop_
_geom_bond_atom_site_label_1
_geom_bond_atom_site_label_2
_geom_bond_site_symmetry_2
_geom_bond_distance
_geom_bond_publ_flag
O1 C1 . 1.2142(16) ?
O2 C2 . 1.2137(16) ?
N1 C1 . 1.3895(17) ?
N1 C2 . 1.3861(16) ?
N1 C12 . 1.4662(17) ?
C1 C3 . 1.5141(18) ?
C2 C4 . 1.5122(18) ?
C3 H3 . 1.0000 ?
C3 C4 . 1.5458(17) ?
C3 C8 . 1.5605(18) ?
C4 H4 . 1.0000 ?
C4 C5 . 1.5548(18) ?
C5 H5 . 1.0000 ?
C5 C6 . 1.5052(18) ?
C5 C10 . 1.5334(18) ?
C6 H6 . 0.9500 ?
C6 C7 . 1.333(2) ?
C7 H7 . 0.9500 ?
C7 C8 . 1.5065(19) ?
C8 H8 . 1.0000 ?
C8 C9 . 1.5373(19) ?
C9 H9 . 1.0000 ?
C9 C10 . 1.5108(18) ?
C9 C11 . 1.5095(19) ?
C10 H10 . 1.0000 ?
C10 C11 . 1.509(2) ?
C11 H11A . 0.9900 ?
C11 H11B . 0.9900 ?
C12 H12A . 0.9900 ?
C12 H12B . 0.9900 ?
C12 C13 . 1.5149(19) ?
C13 C14 . 1.3958(18) ?
C13 C18 . 1.3938(19) ?
C14 H14 . 0.9500 ?
C14 C15 . 1.3984(19) ?
C15 C16 . 1.3930(19) ?
C15 C19 . 1.5162(18) ?
C16 H16 . 0.9500 ?
C16 C17 . 1.389(2) ?
C17 H17 . 0.9500 ?
C17 C18 . 1.387(2) ?
C18 H18 . 0.9500 ?
C19 H19A . 0.9900 ?
C19 H19B . 0.9900 ?
C19 N1A . 1.4640(17) ?
O1A C1A . 1.2098(17) ?
O2A C2A . 1.2127(17) ?
N1A C1A . 1.3845(17) ?
N1A C2A . 1.3834(17) ?
C1A C3A . 1.5093(18) ?
C2A C4A . 1.5110(19) ?
C3A H3A . 1.0000 ?
C3A C4A . 1.5415(18) ?
C3A C8A . 1.5606(18) ?
C4A H4A . 1.0000 ?
C4A C5A . 1.5596(17) ?
C5A H5A . 1.0000 ?
C5A C6A . 1.499(2) ?
C5A C10A . 1.5336(19) ?
C6A H6A . 0.9500 ?
C6A C7A . 1.330(2) ?
C7A H7A . 0.9500 ?
C7A C8A . 1.505(2) ?
C8A H8A . 1.0000 ?
C8A C9A . 1.5335(19) ?
C9A H9A . 1.0000 ?
C9A C10A . 1.511(2) ?
C9A C11A . 1.5035(18) ?
C10A H10A . 1.0000 ?
C10A C11A . 1.512(2) ?
C11A H11C . 0.9900 ?
C11A H11D . 0.9900 ?

loop_
_geom_hbond_atom_site_label_D
_geom_hbond_atom_site_label_H
_geom_hbond_atom_site_label_A
_geom_hbond_site_symmetry_D
_geom_hbond_site_symmetry_H
_geom_hbond_site_symmetry_A
_geom_hbond_distance_DH
_geom_hbond_distance_HA
_geom_hbond_distance_DA
_geom_hbond_angle_DHA
_geom_hbond_publ_flag
C3A H3A O2A ? ? 8_765 1.00 2.53 3.3958(17) 144 yes
C9A H9A O2A . . 8_765 1.00 2.51 3.3041(17) 136 yes
C9 H9 O1A . . 1_545 1.00 2.41 3.1985(17) 135 yes
C7A H7A O2A . . 3_655 0.95 2.52 3.1135(18) 121 yes

loop_
_geom_torsion_atom_site_label_1
_geom_torsion_atom_site_label_2
_geom_torsion_atom_site_label_3
_geom_torsion_atom_site_label_4
_geom_torsion_site_symmetry_1
_geom_torsion_site_symmetry_2
_geom_torsion_site_symmetry_3
_geom_torsion_site_symmetry_4
_geom_torsion
_geom_torsion_publ_flag
O1 C1 C3 C4 . . . . 179.09(13) ?
O1 C1 C3 C8 . . . . -62.18(18) ?
O2 C2 C4 C3 . . . . 178.79(13) ?
O2 C2 C4 C5 . . . . 59.30(17) ?
N1 C1 C3 C4 . . . . -0.66(14) ?
N1 C1 C3 C8 . . . . 118.07(11) ?
N1 C2 C4 C3 . . . . -0.93(14) ?
N1 C2 C4 C5 . . . . -120.42(11) ?
N1 C12 C13 C14 . . . . -83.59(15) ?
N1 C12 C13 C18 . . . . 95.83(15) ?
C1 N1 C2 O2 . . . . -179.17(13) ?
C1 N1 C2 C4 . . . . 0.56(15) ?
C1 N1 C12 C13 . . . . 95.96(15) ?
C1 C3 C4 C2 . . . . 0.94(13) ?
C1 C3 C4 C5 . . . . 121.97(11) ?
C1 C3 C8 C7 . . . . -61.47(13) ?
C1 C3 C8 C9 . . . . -177.84(10) ?
C2 N1 C1 O1 . . . . -179.68(13) ?
C2 N1 C1 C3 . . . . 0.08(15) ?
C2 N1 C12 C13 . . . . -84.97(15) ?
C2 C4 C5 C6 . . . . 61.26(13) ?
C2 C4 C5 C10 . . . . 178.23(10) ?
C3 C4 C5 C6 . . . . -55.19(13) ?
C3 C4 C5 C10 . . . . 61.77(12) ?
C3 C8 C9 C10 . . . . 62.45(13) ?
C3 C8 C9 C11 . . . . 129.29(12) ?
C4 C3 C8 C7 . . . . 54.72(13) ?
C4 C3 C8 C9 . . . . -61.65(12) ?
C4 C5 C6 C7 . . . . 57.67(15) ?
C4 C5 C10 C9 . . . . -62.34(13) ?
C4 C5 C10 C11 . . . . -128.70(12) ?
C5 C6 C7 C8 . . . . 0.46(18) ?
C5 C10 C11 C9 . . . . 96.36(13) ?
C6 C5 C10 C9 . . . . 52.70(14) ?
C6 C5 C10 C11 . . . . -13.66(16) ?
C6 C7 C8 C3 . . . . -58.46(15) ?
C6 C7 C8 C9 . . . . 54.16(16) ?
C7 C8 C9 C10 . . . . -52.31(14) ?
C7 C8 C9 C11 . . . . 14.54(17) ?
C8 C3 C4 C2 . . . . -120.71(11) ?
C8 C3 C4 C5 . . . . 0.32(14) ?
C8 C9 C10 C5 . . . . 0.10(15) ?
C8 C9 C10 C11 . . . . 115.61(13) ?
C8 C9 C11 C10 . . . . -97.29(13) ?
C10 C5 C6 C7 . . . . -55.47(16) ?
C11 C9 C10 C5 . . . . -115.51(13) ?
C12 N1 C1 O1 . . . . -0.5(2) ?
C12 N1 C1 C3 . . . . 179.24(12) ?
C12 N1 C2 O2 . . . . 1.7(2) ?
C12 N1 C2 C4 . . . . -178.61(11) ?
C12 C13 C14 C15 . . . . -179.88(12) ?
C12 C13 C18 C17 . . . . 179.82(13) ?
C13 C14 C15 C16 . . . . 0.3(2) ?
C13 C14 C15 C19 . . . . -176.71(12) ?
C14 C13 C18 C17 . . . . -0.8(2) ?
C14 C15 C16 C17 . . . . -1.2(2) ?
C14 C15 C19 N1A . . . . -76.21(16) ?
C15 C16 C17 C18 . . . . 1.2(2) ?
C15 C19 N1A C1A . . . . -97.03(15) ?
C15 C19 N1A C2A . . . . 88.29(15) ?
C16 C15 C19 N1A . . . . 106.82(14) ?
C16 C17 C18 C13 . . . . -0.2(2) ?
C18 C13 C14 C15 . . . . 0.7(2) ?
C19 C15 C16 C17 . . . . 175.77(13) ?
C19 N1A C1A O1A . . . . 4.3(2) ?
C19 N1A C1A C3A . . . . -174.23(11) ?
C19 N1A C2A O2A . . . . -2.9(2) ?
C19 N1A C2A C4A . . . . 175.83(11) ?
O1A C1A C3A C4A . . . . 179.52(13) ?
O1A C1A C3A C8A . . . . -62.29(18) ?
O2A C2A C4A C3A . . . . 176.86(14) ?
O2A C2A C4A C5A . . . . 57.92(19) ?
N1A C1A C3A C4A . . . . -2.04(14) ?
N1A C1A C3A C8A . . . . 116.15(12) ?
N1A C2A C4A C3A . . . . -1.85(14) ?
N1A C2A C4A C5A . . . . -120.80(12) ?
C1A N1A C2A O2A . . . . -178.14(13) ?
C1A N1A C2A C4A . . . . 0.63(15) ?
C1A C3A C4A C2A . . . . 2.29(13) ?
C1A C3A C4A C5A . . . . 122.48(11) ?
C1A C3A C8A C7A . . . . -62.90(14) ?
C1A C3A C8A C9A . . . . -178.96(11) ?
C2A N1A C1A O1A . . . . 179.45(13) ?
C2A N1A C1A C3A . . . . 0.93(15) ?
C2A C4A C5A C6A . . . . 58.52(14) ?
C2A C4A C5A C10A . . . . 174.98(11) ?
C3A C4A C5A C6A . . . . -57.00(14) ?
C3A C4A C5A C10A . . . . 59.46(14) ?
C3A C8A C9A C10A . . . . 62.70(14) ?
C3A C8A C9A C11A . . . . 129.81(13) ?
C4A C3A C8A C7A . . . . 52.73(14) ?
C4A C3A C8A C9A . . . . -63.33(13) ?
C4A C5A C6A C7A . . . . 58.06(15) ?
C4A C5A C10A C9A . . . . -61.42(14) ?
C4A C5A C10A C11A . . . . -127.63(13) ?
C5A C6A C7A C8A . . . . 0.41(17) ?
C5A C10A C11A C9A . . . . 96.39(14) ?
C6A C5A C10A C9A . . . . 52.79(14) ?
C6A C5A C10A C11A . . . . -13.42(17) ?
C6A C7A C8A C3A . . . . -58.00(15) ?
C6A C7A C8A C9A . . . . 54.27(15) ?
C7A C8A C9A C10A . . . . -51.98(15) ?
C7A C8A C9A C11A . . . . 15.13(18) ?
C8A C3A C4A C2A . . . . -117.51(11) ?
C8A C3A C4A C5A . . . . 2.69(15) ?
C8A C9A C10A C5A . . . . -0.12(16) ?
C8A C9A C10A C11A . . . . 115.72(14) ?
C8A C9A C11A C10A . . . . -97.25(15) ?
C10A C5A C6A C7A . . . . -55.27(15) ?
C11A C9A C10A C5A . . . . -115.84(13) ?
